data_2234987
loop_
_publ_author_name
'Trzybi\'nski, Damian'
'Sieradzan, Andrzej'
'Krzymi\'nski, Karol'
'B\/la\.zejowski, Jerzy'

_publ_section_title
;
 9-(2-Bromophenoxycarbonyl)-10-methylacridinium trifluoromethanesulfonate
;
_journal_coeditor_code FJ2548
_journal_issue 6
_journal_name_full 'Acta Crystallographica Section E'
_journal_page_first o1722
_journal_page_last o1723
_journal_paper_doi 10.1107/S1600536812020892
_journal_volume 68
_journal_year 2012
_chemical_formula_iupac 'C21 H15 Br N O2 +, C F3 O3 S -'
_chemical_formula_moiety 'C21 H15 Br N O2 +, C F3 O3 S -'
_chemical_formula_sum 'C22 H15 Br F3 N O5 S'
_chemical_formula_weight 542.32
_chemical_name_systematic
;
9-(2-Bromophenoxycarbonyl)-10-methylacridinium trifluoromethanesulfonate
;
_space_group_IT_number 14
_symmetry_cell_setting monoclinic
_symmetry_space_group_name_Hall '-P 2ybc'
_symmetry_space_group_name_H-M 'P 1 21/c 1'
_atom_sites_solution_hydrogens geom
_atom_sites_solution_primary direct
_atom_sites_solution_secondary difmap
_cell_angle_alpha 90.00
_cell_angle_beta 104.498(7)
_cell_angle_gamma 90.00
_cell_formula_units_Z 4
_cell_length_a 12.5718(8)
_cell_length_b 20.3617(16)
_cell_length_c 8.5162(6)
_cell_measurement_reflns_used 1539
_cell_measurement_temperature 295(2)
_cell_measurement_theta_max 29.2118
_cell_measurement_theta_min 2.9969
_cell_volume 2110.6(3)
_computing_cell_refinement '<i>CrysAlis RED</i> (Oxford Diffraction, 2008)'
_computing_data_collection '<i>CrysAlis CCD</i> (Oxford Diffraction, 2008)'
_computing_data_reduction '<i>CrysAlis RED</i> (Oxford Diffraction, 2008)'
_computing_molecular_graphics '<i>ORTEP-3</i> (Farrugia, 1997)'
_computing_publication_material '<i>SHELXL97</i> (Sheldrick, 2008) and <i>PLATON</i> (Spek, 2009)'
_computing_structure_refinement '<i>SHELXL97</i> (Sheldrick, 2008)'
_computing_structure_solution '<i>SHELXS97</i> (Sheldrick, 2008)'
_diffrn_ambient_temperature 295(2)
_diffrn_detector_area_resol_mean 10.4002
_diffrn_measured_fraction_theta_full 0.997
_diffrn_measured_fraction_theta_max 0.997
_diffrn_measurement_device_type 'Oxford Diffraction Gemini R Ultra Ruby CCD'
_diffrn_measurement_method \w
_diffrn_radiation_monochromator graphite
_diffrn_radiation_source 'Enhanced (Mo) X-ray Source'
_diffrn_radiation_type MoK\a
_diffrn_radiation_wavelength 0.71073
_diffrn_reflns_av_R_equivalents 0.0406
_diffrn_reflns_av_sigmaI/netI 0.0477
_diffrn_reflns_limit_h_max 11
_diffrn_reflns_limit_h_min -14
_diffrn_reflns_limit_k_max 23
_diffrn_reflns_limit_k_min -24
_diffrn_reflns_limit_l_max 10
_diffrn_reflns_limit_l_min -10
_diffrn_reflns_number 16372
_diffrn_reflns_theta_full 25.10
_diffrn_reflns_theta_max 25.10
_diffrn_reflns_theta_min 3.18
_exptl_absorpt_coefficient_mu 2.110
_exptl_absorpt_correction_T_max 1.00000
_exptl_absorpt_correction_T_min 0.66785
_exptl_absorpt_correction_type multi-scan
_exptl_absorpt_process_details
;
(<i>CrysAlis RED</i>; Oxford Diffraction, 2008)
;
_exptl_crystal_colour light-orange
_exptl_crystal_density_diffrn 1.707
_exptl_crystal_density_method 'not measured'
_exptl_crystal_description plate
_exptl_crystal_F_000 1088
_exptl_crystal_size_max 0.46
_exptl_crystal_size_mid 0.25
_exptl_crystal_size_min 0.02
_refine_diff_density_max 0.460
_refine_diff_density_min -0.403
_refine_ls_extinction_method none
_refine_ls_goodness_of_fit_ref 0.916
_refine_ls_hydrogen_treatment constr
_refine_ls_matrix_type full
_refine_ls_number_parameters 299
_refine_ls_number_reflns 3735
_refine_ls_number_restraints 0
_refine_ls_restrained_S_all 0.916
_refine_ls_R_factor_all 0.0659
_refine_ls_R_factor_gt 0.0354
_refine_ls_shift/su_max 0.001
_refine_ls_shift/su_mean 0.000
_refine_ls_structure_factor_coef Fsqd
_refine_ls_weighting_details 'calc w=1/[\s^2^(Fo^2^)+(0.0518P)^2^+0.0000P] where P=(Fo^2^+2Fc^2^)/3'
_refine_ls_weighting_scheme calc
_refine_ls_wR_factor_gt 0.0829
_refine_ls_wR_factor_ref 0.0877
_reflns_number_gt 2348
_reflns_number_total 3735
_reflns_threshold_expression I>2sigma(I)
_cod_data_source_file fj2548.cif
_cod_data_source_block I
_cod_original_sg_symbol_H-M 'P 21/c'
_cod_database_code 2234987
_cod_database_fobs_code 2234987

loop_
_symmetry_equiv_pos_as_xyz
'x, y, z'
'-x, y+1/2, -z+1/2'
'-x, -y, -z'
'x, -y-1/2, z-1/2'

loop_
_atom_site_type_symbol
_atom_site_label
_atom_site_fract_x
_atom_site_fract_y
_atom_site_fract_z
_atom_site_U_iso_or_equiv
_atom_site_adp_type
_atom_site_calc_flag
_atom_site_refinement_flags
_atom_site_occupancy
_atom_site_symmetry_multiplicity
C C1 0.5650(3) 0.70124(15) 0.5969(4) 0.0507(8) Uani d . 1 1
H H1 0.5048 0.7209 0.6227 0.061 Uiso calc R 1 1
C C2 0.6310(3) 0.73723(16) 0.5286(4) 0.0575(9) Uani d . 1 1
H H2 0.6170 0.7818 0.5098 0.069 Uiso calc R 1 1
C C3 0.7204(3) 0.70832(18) 0.4856(4) 0.0581(9) Uani d . 1 1
H H3 0.7639 0.7337 0.4355 0.070 Uiso calc R 1 1
C C4 0.7451(3) 0.64367(16) 0.5157(3) 0.0517(8) Uani d . 1 1
H H4 0.8048 0.6252 0.4860 0.062 Uiso calc R 1 1
C C5 0.6664(3) 0.43392(15) 0.7299(4) 0.0532(8) Uani d . 1 1
H H5 0.7314 0.4166 0.7140 0.064 Uiso calc R 1 1
C C6 0.5970(3) 0.39546(15) 0.7872(4) 0.0586(9) Uani d . 1 1
H H6 0.6154 0.3516 0.8099 0.070 Uiso calc R 1 1
C C7 0.4988(3) 0.41906(15) 0.8135(4) 0.0525(8) Uani d . 1 1
H H7 0.4519 0.3910 0.8503 0.063 Uiso calc R 1 1
C C8 0.4724(2) 0.48279(14) 0.7851(3) 0.0457(7) Uani d . 1 1
H H8 0.4078 0.4988 0.8052 0.055 Uiso calc R 1 1
C C9 0.5181(2) 0.59299(13) 0.6949(3) 0.0355(7) Uani d . 1 1
N N10 0.70556(19) 0.54005(11) 0.6297(2) 0.0397(6) Uani d . 1 1
C C11 0.5865(2) 0.63282(13) 0.6305(3) 0.0379(7) Uani d . 1 1
C C12 0.6800(2) 0.60492(14) 0.5919(3) 0.0405(7) Uani d . 1 1
C C13 0.5419(2) 0.52598(13) 0.7246(3) 0.0366(7) Uani d . 1 1
C C14 0.6396(2) 0.50086(13) 0.6942(3) 0.0380(7) Uani d . 1 1
C C15 0.4213(2) 0.62290(13) 0.7426(3) 0.0388(7) Uani d . 1 1
O O16 0.32648(15) 0.60104(8) 0.6463(2) 0.0410(5) Uani d . 1 1
O O17 0.42777(16) 0.66151(10) 0.8497(2) 0.0541(6) Uani d . 1 1
C C18 0.2280(2) 0.62507(14) 0.6773(3) 0.0417(7) Uani d . 1 1
C C19 0.1815(2) 0.68158(14) 0.6025(3) 0.0457(8) Uani d . 1 1
C C20 0.0812(3) 0.70147(17) 0.6251(4) 0.0596(9) Uani d . 1 1
H H20 0.0476 0.7392 0.5743 0.072 Uiso calc R 1 1
C C21 0.0311(3) 0.6654(2) 0.7228(4) 0.0664(10) Uani d . 1 1
H H21 -0.0362 0.6791 0.7382 0.080 Uiso calc R 1 1
C C22 0.0792(3) 0.60940(19) 0.7976(4) 0.0637(10) Uani d . 1 1
H H22 0.0449 0.5855 0.8639 0.076 Uiso calc R 1 1
C C23 0.1787(3) 0.58855(15) 0.7748(4) 0.0509(8) Uani d . 1 1
H H23 0.2117 0.5505 0.8245 0.061 Uiso calc R 1 1
Br Br24 0.25462(3) 0.731793(18) 0.47628(4) 0.06770(16) Uani d . 1 1
C C25 0.8105(3) 0.51466(16) 0.6062(4) 0.0605(9) Uani d . 1 1
H H25A 0.8261 0.4728 0.6587 0.091 Uiso calc R 1 1
H H25B 0.8685 0.5449 0.6522 0.091 Uiso calc R 1 1
H H25C 0.8050 0.5098 0.4923 0.091 Uiso calc R 1 1
S S26 0.17372(8) 0.40673(5) 0.95720(10) 0.0608(3) Uani d . 1 1
O O27 0.2606(2) 0.41546(17) 0.8843(4) 0.1142(11) Uani d . 1 1
O O28 0.1816(3) 0.35388(13) 1.0698(3) 0.0968(9) Uani d . 1 1
O O29 0.1332(2) 0.46570(12) 1.0126(3) 0.0852(8) Uani d . 1 1
C C30 0.0621(3) 0.38096(18) 0.7915(4) 0.0625(9) Uani d . 1 1
F F31 0.0855(2) 0.32387(11) 0.7309(3) 0.0976(7) Uani d . 1 1
F F32 0.0450(2) 0.42450(12) 0.6698(2) 0.0985(7) Uani d . 1 1
F F33 -0.03080(19) 0.37394(13) 0.8308(3) 0.1006(8) Uani d . 1 1

loop_
_atom_site_aniso_label
_atom_site_aniso_U_11
_atom_site_aniso_U_22
_atom_site_aniso_U_33
_atom_site_aniso_U_12
_atom_site_aniso_U_13
_atom_site_aniso_U_23
C1 0.044(2) 0.0501(19) 0.0606(18) 0.0065(16) 0.0176(16) 0.0073(15)
C2 0.056(2) 0.0465(18) 0.072(2) -0.0008(17) 0.0180(19) 0.0134(16)
C3 0.053(2) 0.063(2) 0.061(2) -0.0112(18) 0.0200(17) 0.0060(16)
C4 0.045(2) 0.060(2) 0.0563(18) -0.0036(17) 0.0233(16) -0.0003(15)
C5 0.053(2) 0.0488(19) 0.0603(19) 0.0127(17) 0.0193(16) -0.0009(15)
C6 0.068(3) 0.0403(18) 0.068(2) 0.0100(18) 0.0181(19) 0.0076(15)
C7 0.051(2) 0.050(2) 0.0576(19) -0.0015(17) 0.0163(16) 0.0083(15)
C8 0.0402(19) 0.0512(19) 0.0463(16) 0.0000(15) 0.0122(14) 0.0017(14)
C9 0.0288(16) 0.0437(17) 0.0319(13) 0.0022(13) 0.0035(12) -0.0038(12)
N10 0.0327(14) 0.0451(14) 0.0426(13) 0.0004(12) 0.0120(11) -0.0088(11)
C11 0.0318(17) 0.0444(17) 0.0365(14) -0.0006(14) 0.0065(13) 0.0004(12)
C12 0.0351(18) 0.0513(19) 0.0350(14) -0.0040(15) 0.0086(13) -0.0073(13)
C13 0.0297(17) 0.0463(18) 0.0328(14) 0.0000(13) 0.0058(12) -0.0044(12)
C14 0.0345(18) 0.0438(18) 0.0342(14) 0.0004(14) 0.0056(13) -0.0061(12)
C15 0.0392(19) 0.0388(16) 0.0392(16) 0.0002(14) 0.0112(14) 0.0036(13)
O16 0.0297(11) 0.0477(11) 0.0461(11) 0.0011(9) 0.0102(9) -0.0073(9)
O17 0.0409(13) 0.0674(14) 0.0534(12) -0.0011(11) 0.0105(10) -0.0193(11)
C18 0.0297(17) 0.0493(18) 0.0453(15) 0.0000(15) 0.0079(13) -0.0118(14)
C19 0.0331(19) 0.0549(19) 0.0455(16) 0.0011(15) 0.0031(14) -0.0113(14)
C20 0.045(2) 0.065(2) 0.062(2) 0.0092(19) -0.0010(17) -0.0164(18)
C21 0.032(2) 0.091(3) 0.076(2) -0.001(2) 0.0114(19) -0.033(2)
C22 0.048(2) 0.085(3) 0.062(2) -0.016(2) 0.0208(18) -0.0191(19)
C23 0.042(2) 0.0555(19) 0.0585(19) -0.0048(16) 0.0189(16) -0.0061(15)
Br24 0.0705(3) 0.0676(3) 0.0633(2) 0.01066(19) 0.01349(18) 0.01921(17)
C25 0.045(2) 0.058(2) 0.086(2) 0.0032(17) 0.0298(18) -0.0099(18)
S26 0.0498(6) 0.0710(6) 0.0608(5) -0.0004(4) 0.0121(4) -0.0092(4)
O27 0.0577(19) 0.157(3) 0.143(3) -0.0291(19) 0.0528(18) -0.044(2)
O28 0.130(3) 0.0818(18) 0.0673(15) 0.0238(17) 0.0033(16) 0.0126(14)
O29 0.108(2) 0.0632(16) 0.0888(17) 0.0013(15) 0.0326(16) -0.0232(13)
C30 0.060(3) 0.074(3) 0.061(2) -0.008(2) 0.0304(19) -0.0021(19)
F31 0.123(2) 0.0832(16) 0.0873(14) -0.0155(14) 0.0280(14) -0.0331(12)
F32 0.1056(19) 0.1177(19) 0.0672(13) 0.0148(15) 0.0119(13) 0.0236(13)
F33 0.0587(15) 0.140(2) 0.1082(17) -0.0275(14) 0.0301(13) -0.0134(15)

loop_
_atom_type_symbol
_atom_type_description
_atom_type_scat_dispersion_real
_atom_type_scat_dispersion_imag
_atom_type_scat_source
C C 0.0033 0.0016 'International Tables Vol C Tables 4.2.6.8 and 6.1.1.4'
H H 0.0000 0.0000 'International Tables Vol C Tables 4.2.6.8 and 6.1.1.4'
Br Br -0.2901 2.4595 'International Tables Vol C Tables 4.2.6.8 and 6.1.1.4'
F F 0.0171 0.0103 'International Tables Vol C Tables 4.2.6.8 and 6.1.1.4'
N N 0.0061 0.0033 'International Tables Vol C Tables 4.2.6.8 and 6.1.1.4'
O O 0.0106 0.0060 'International Tables Vol C Tables 4.2.6.8 and 6.1.1.4'
S S 0.1246 0.1234 'International Tables Vol C Tables 4.2.6.8 and 6.1.1.4'

loop_
_geom_angle_atom_site_label_1
_geom_angle_atom_site_label_2
_geom_angle_atom_site_label_3
_geom_angle
C2 C1 C11 120.7(3)
C2 C1 H1 119.7
C11 C1 H1 119.7
C1 C2 C3 120.5(3)
C1 C2 H2 119.7
C3 C2 H2 119.7
C4 C3 C2 121.2(3)
C4 C3 H3 119.4
C2 C3 H3 119.4
C3 C4 C12 119.8(3)
C3 C4 H4 120.1
C12 C4 H4 120.1
C6 C5 C14 119.6(3)
C6 C5 H5 120.2
C14 C5 H5 120.2
C5 C6 C7 122.4(3)
C5 C6 H6 118.8
C7 C6 H6 118.8
C8 C7 C6 119.5(3)
C8 C7 H7 120.3
C6 C7 H7 120.3
C7 C8 C13 120.9(3)
C7 C8 H8 119.5
C13 C8 H8 119.5
C11 C9 C13 120.8(3)
C11 C9 C15 119.5(2)
C13 C9 C15 119.6(3)
C14 N10 C12 121.7(2)
C14 N10 C25 120.3(2)
C12 N10 C25 117.9(2)
C9 C11 C12 119.2(3)
C9 C11 C1 122.7(3)
C12 C11 C1 118.0(3)
N10 C12 C4 121.1(3)
N10 C12 C11 119.3(3)
C4 C12 C11 119.6(3)
C9 C13 C14 118.3(3)
C9 C13 C8 122.8(3)
C14 C13 C8 118.9(3)
N10 C14 C13 120.5(2)
N10 C14 C5 120.9(3)
C13 C14 C5 118.7(3)
O17 C15 O16 124.5(3)
O17 C15 C9 124.6(3)
O16 C15 C9 110.8(2)
C15 O16 C18 117.1(2)
C23 C18 C19 122.0(3)
C23 C18 O16 118.3(3)
C19 C18 O16 119.6(3)
C18 C19 C20 118.6(3)
C18 C19 Br24 120.5(2)
C20 C19 Br24 120.9(3)
C21 C20 C19 120.0(3)
C21 C20 H20 120.0
C19 C20 H20 120.0
C22 C21 C20 120.7(3)
C22 C21 H21 119.7
C20 C21 H21 119.7
C21 C22 C23 120.0(3)
C21 C22 H22 120.0
C23 C22 H22 120.0
C18 C23 C22 118.8(3)
C18 C23 H23 120.6
C22 C23 H23 120.6
N10 C25 H25A 109.5
N10 C25 H25B 109.5
H25A C25 H25B 109.5
N10 C25 H25C 109.5
H25A C25 H25C 109.5
H25B C25 H25C 109.5
O27 S26 O28 117.6(2)
O27 S26 O29 115.00(18)
O28 S26 O29 112.46(17)
O27 S26 C30 103.37(18)
O28 S26 C30 102.49(17)
O29 S26 C30 103.38(17)
F33 C30 F31 107.6(3)
F33 C30 F32 106.9(3)
F31 C30 F32 106.6(3)
F33 C30 S26 113.8(2)
F31 C30 S26 110.6(3)
F32 C30 S26 110.8(2)

loop_
_geom_bond_atom_site_label_1
_geom_bond_atom_site_label_2
_geom_bond_distance
C1 C2 1.343(4)
C1 C11 1.434(4)
C1 H1 0.9300
C2 C3 1.397(5)
C2 H2 0.9300
C3 C4 1.362(5)
C3 H3 0.9300
C4 C12 1.407(4)
C4 H4 0.9300
C5 C6 1.351(4)
C5 C14 1.419(4)
C5 H5 0.9300
C6 C7 1.394(4)
C6 H6 0.9300
C7 C8 1.346(4)
C7 H7 0.9300
C8 C13 1.424(4)
C8 H8 0.9300
C9 C11 1.391(4)
C9 C13 1.406(4)
C9 C15 1.505(4)
N10 C14 1.362(3)
N10 C12 1.378(3)
N10 C25 1.476(4)
C11 C12 1.416(4)
C13 C14 1.412(4)
C15 O17 1.192(3)
C15 O16 1.342(3)
O16 C18 1.417(3)
C18 C23 1.372(4)
C18 C19 1.373(4)
C19 C20 1.383(4)
C19 Br24 1.882(3)
C20 C21 1.375(5)
C20 H20 0.9300
C21 C22 1.371(5)
C21 H21 0.9300
C22 C23 1.380(5)
C22 H22 0.9300
C23 H23 0.9300
C25 H25A 0.9600
C25 H25B 0.9600
C25 H25C 0.9600
S26 O27 1.397(3)
S26 O28 1.428(3)
S26 O29 1.430(2)
S26 C30 1.801(4)
C30 F33 1.301(4)
C30 F31 1.334(4)
C30 F32 1.340(4)

loop_
_geom_hbond_atom_site_label_D
_geom_hbond_atom_site_label_H
_geom_hbond_atom_site_label_A
_geom_hbond_site_symmetry_D
_geom_hbond_site_symmetry_H
_geom_hbond_site_symmetry_A
_geom_hbond_distance_DH
_geom_hbond_distance_HA
_geom_hbond_distance_DA
_geom_hbond_angle_DHA
_geom_hbond_publ_flag
C3 H3 O28 1_555 1_555 2_656 0.93 2.54 3.289(5) 137 y
C7 H7 O27 1_555 1_555 1_555 0.93 2.54 3.200(5) 128 y

loop_
_geom_torsion_atom_site_label_1
_geom_torsion_atom_site_label_2
_geom_torsion_atom_site_label_3
_geom_torsion_atom_site_label_4
_geom_torsion
C11 C1 C2 C3 1.5(5)
C1 C2 C3 C4 -1.9(5)
C2 C3 C4 C12 -0.2(4)
C14 C5 C6 C7 -0.1(5)
C5 C6 C7 C8 -1.7(5)
C6 C7 C8 C13 1.6(4)
C13 C9 C11 C12 1.2(4)
C15 C9 C11 C12 177.5(2)
C13 C9 C11 C1 179.5(2)
C15 C9 C11 C1 -4.3(4)
C2 C1 C11 C9 -177.3(3)
C2 C1 C11 C12 1.0(4)
C14 N10 C12 C4 -175.8(2)
C25 N10 C12 C4 7.3(4)
C14 N10 C12 C11 4.1(3)
C25 N10 C12 C11 -172.7(2)
C3 C4 C12 N10 -177.4(3)
C3 C4 C12 C11 2.7(4)
C9 C11 C12 N10 -4.6(3)
C1 C11 C12 N10 177.0(2)
C9 C11 C12 C4 175.3(2)
C1 C11 C12 C4 -3.0(4)
C11 C9 C13 C14 2.7(3)
C15 C9 C13 C14 -173.5(2)
C11 C9 C13 C8 -177.8(2)
C15 C9 C13 C8 6.0(4)
C7 C8 C13 C9 -179.3(2)
C7 C8 C13 C14 0.2(4)
C12 N10 C14 C13 0.0(3)
C25 N10 C14 C13 176.7(2)
C12 N10 C14 C5 179.0(2)
C25 N10 C14 C5 -4.2(4)
C9 C13 C14 N10 -3.4(3)
C8 C13 C14 N10 177.1(2)
C9 C13 C14 C5 177.5(2)
C8 C13 C14 C5 -2.0(4)
C6 C5 C14 N10 -177.1(3)
C6 C5 C14 C13 2.0(4)
C11 C9 C15 O17 -65.8(3)
C13 C9 C15 O17 110.5(3)
C11 C9 C15 O16 113.1(3)
C13 C9 C15 O16 -70.5(3)
O17 C15 O16 C18 -1.1(4)
C9 C15 O16 C18 179.9(2)
C15 O16 C18 C23 -94.4(3)
C15 O16 C18 C19 89.3(3)
C23 C18 C19 C20 -0.9(4)
O16 C18 C19 C20 175.3(2)
C23 C18 C19 Br24 177.7(2)
O16 C18 C19 Br24 -6.2(3)
C18 C19 C20 C21 1.0(4)
Br24 C19 C20 C21 -177.5(2)
C19 C20 C21 C22 -0.4(5)
C20 C21 C22 C23 -0.3(5)
C19 C18 C23 C22 0.2(4)
O16 C18 C23 C22 -176.0(2)
C21 C22 C23 C18 0.4(4)
O27 S26 C30 F33 -175.8(3)
O28 S26 C30 F33 61.5(3)
O29 S26 C30 F33 -55.6(3)
O27 S26 C30 F31 62.8(3)
O28 S26 C30 F31 -59.9(3)
O29 S26 C30 F31 -177.0(2)
O27 S26 C30 F32 -55.2(3)
O28 S26 C30 F32 -177.9(3)
O29 S26 C30 F32 65.0(3)

loop_
_cod_related_entry_id
_cod_related_entry_database
_cod_related_entry_code
1 ChemSpider 30657750
